data_4319848
loop_
_publ_author_name
'Du-Hwan Jo'
'Yu-Min Chiou'
'Lawrence Que'

_publ_section_title
;
 Models for Extradiol Cleaving Catechol Dioxygenases: Syntheses,
 Structures, and Reactivities of Iron(II)-Monoanionic Catecholate
 Complexes
;
_journal_name_full 'Inorganic Chemistry'
_journal_page_first 3181
_journal_page_last 3190
_journal_paper_doi 10.1021/ic001185d
_journal_volume 40
_journal_year 2001
_chemical_formula_sum 'C37 H52 F3 Fe N4 O5 S'
_chemical_formula_weight 777.74
_chemical_name_common 00016
_chemical_name_systematic
; 
 ? 
;
_space_group_IT_number 14
_symmetry_cell_setting monoclinic
_symmetry_space_group_name_Hall '-P 2yn'
_symmetry_space_group_name_H-M 'P 1 21/n 1'
_atom_sites_solution_hydrogens geom
_atom_sites_solution_primary direct
_atom_sites_solution_secondary difmap
_audit_creation_method SHELXL-97
_cell_angle_alpha 90.000(3)
_cell_angle_beta 105.938(3)
_cell_angle_gamma 90.000(3)
_cell_formula_units_Z 4
_cell_length_a 8.517(1)
_cell_length_b 50.379(6)
_cell_length_c 9.874(1)
_cell_measurement_reflns_used 3979
_cell_measurement_temperature 173(2)
_cell_volume 4073.9(8)
_computing_cell_refinement 'SAINT, Bruker'
_computing_data_collection 'SMART, Bruker'
_computing_data_reduction 'SAINT, Bruker'
_computing_structure_refinement 'SHELXL-97 (Sheldrick, 1997)'
_computing_structure_solution 'SHELXS-97 (Sheldrick, 1990)'
_diffrn_ambient_temperature 173(2)
_diffrn_measured_fraction_theta_full 0.990
_diffrn_measured_fraction_theta_max 0.990
_diffrn_measurement_device_type 'SMART Platform CCD, Bruker'
_diffrn_measurement_method omega-scans
_diffrn_radiation_monochromator graphite
_diffrn_radiation_source 'fine-focus sealed tube'
_diffrn_radiation_type MoK\a
_diffrn_radiation_wavelength 0.71073
_diffrn_reflns_av_R_equivalents 0.0653
_diffrn_reflns_av_sigmaI/netI 0.1089
_diffrn_reflns_limit_h_max 11
_diffrn_reflns_limit_h_min -10
_diffrn_reflns_limit_k_max 65
_diffrn_reflns_limit_k_min -59
_diffrn_reflns_limit_l_max 10
_diffrn_reflns_limit_l_min -12
_diffrn_reflns_number 25658
_diffrn_reflns_theta_full 27.51
_diffrn_reflns_theta_max 27.51
_diffrn_reflns_theta_min 1.62
_exptl_absorpt_coefficient_mu 0.479
_exptl_absorpt_correction_T_max 1.00000
_exptl_absorpt_correction_T_min 0.699167
_exptl_absorpt_correction_type 'SADABS, G. Sheldrick (1999)'
_exptl_crystal_colour purple
_exptl_crystal_density_diffrn 1.268
_exptl_crystal_density_method 'not measured'
_exptl_crystal_description needle
_exptl_crystal_F_000 1644
_exptl_crystal_size_max 0.35
_exptl_crystal_size_mid 0.08
_exptl_crystal_size_min 0.08
_refine_diff_density_max 0.488
_refine_diff_density_min -0.529
_refine_diff_density_rms 0.072
_refine_ls_extinction_method none
_refine_ls_goodness_of_fit_ref 0.894
_refine_ls_hydrogen_treatment riding
_refine_ls_matrix_type full
_refine_ls_number_parameters 470
_refine_ls_number_reflns 9260
_refine_ls_number_restraints 0
_refine_ls_restrained_S_all 0.894
_refine_ls_R_factor_all 0.1115
_refine_ls_R_factor_gt 0.0563
_refine_ls_shift/su_max 0.001
_refine_ls_shift/su_mean 0.000
_refine_ls_structure_factor_coef Fsqd
_refine_ls_weighting_details 'calc w=1/[\s^2^(Fo^2^)+(0.0615P)^2^+0.0000P] where P=(Fo^2^+2Fc^2^)/3'
_refine_ls_weighting_scheme calc
_refine_ls_wR_factor_gt 0.1213
_refine_ls_wR_factor_ref 0.1380
_reflns_number_gt 4989
_reflns_number_total 9260
_reflns_threshold_expression >2sigma(I)
_cod_data_source_file ic001185d_3.cif
_cod_data_source_block 00016
_cod_original_cell_volume 4073.8(9)
_cod_database_code 4319848

loop_
_symmetry_equiv_pos_as_xyz
'x, y, z'
'-x+1/2, y+1/2, -z+1/2'
'-x, -y, -z'
'x-1/2, -y-1/2, z-1/2'

loop_
_atom_site_label
_atom_site_type_symbol
_atom_site_fract_x
_atom_site_fract_y
_atom_site_fract_z
_atom_site_U_iso_or_equiv
_atom_site_adp_type
_atom_site_occupancy
_atom_site_symmetry_multiplicity
_atom_site_calc_flag
_atom_site_refinement_flags
_atom_site_disorder_assembly
_atom_site_disorder_group
Fe1 Fe 0.11777(5) 0.134220(8) 0.04894(4) 0.02343(13) Uani 1 1 d . . .
O1 O 0.0568(3) 0.11513(4) 0.1957(2) 0.0277(5) Uani 1 1 d . . .
O2 O 0.3073(3) 0.11156(4) 0.1017(2) 0.0269(5) Uani 1 1 d . . .
N1 N -0.0775(3) 0.16391(5) -0.0099(3) 0.0251(6) Uani 1 1 d . . .
N2 N 0.2273(3) 0.16810(5) 0.1876(2) 0.0257(6) Uani 1 1 d . . .
N3 N -0.0738(3) 0.11562(5) -0.1235(3) 0.0276(6) Uani 1 1 d . . .
N4 N 0.2583(3) 0.15462(5) -0.0863(3) 0.0250(6) Uani 1 1 d . . .
C1 C 0.1676(4) 0.09679(6) 0.2588(3) 0.0233(7) Uani 1 1 d . . .
C2 C 0.3049(4) 0.09467(6) 0.2070(3) 0.0234(7) Uani 1 1 d . . .
C3 C 0.4271(4) 0.07542(6) 0.2615(3) 0.0241(7) Uani 1 1 d . . .
C4 C 0.4005(4) 0.05898(6) 0.3667(3) 0.0258(7) Uani 1 1 d . . .
H4A H 0.4792 0.0456 0.4036 0.031 Uiso 1 1 calc R . .
C5 C 0.2656(4) 0.06084(6) 0.4219(3) 0.0222(7) Uani 1 1 d . . .
C6 C 0.1488(4) 0.08027(6) 0.3665(3) 0.0252(7) Uani 1 1 d . . .
H6A H 0.0566 0.0822 0.4022 0.030 Uiso 1 1 calc R . .
C7 C 0.5811(4) 0.07393(7) 0.2102(3) 0.0318(8) Uani 1 1 d . . .
C8 C 0.6752(4) 0.10032(7) 0.2481(4) 0.0460(10) Uani 1 1 d . . .
H8A H 0.7097 0.1024 0.3507 0.069 Uiso 1 1 calc R . .
H8B H 0.6041 0.1151 0.2057 0.069 Uiso 1 1 calc R . .
H8C H 0.7715 0.1001 0.2120 0.069 Uiso 1 1 calc R . .
C9 C 0.5363(5) 0.06994(8) 0.0496(4) 0.0490(10) Uani 1 1 d . . .
H9A H 0.4710 0.0538 0.0243 0.073 Uiso 1 1 calc R . .
H9B H 0.6364 0.0683 0.0195 0.073 Uiso 1 1 calc R . .
H9C H 0.4732 0.0852 0.0026 0.073 Uiso 1 1 calc R . .
C10 C 0.6929(4) 0.05140(7) 0.2797(4) 0.0425(9) Uani 1 1 d . . .
H10A H 0.6359 0.0344 0.2551 0.064 Uiso 1 1 calc R . .
H10B H 0.7234 0.0537 0.3821 0.064 Uiso 1 1 calc R . .
H10C H 0.7914 0.0515 0.2467 0.064 Uiso 1 1 calc R . .
C11 C 0.2473(4) 0.04118(6) 0.5357(3) 0.0301(8) Uani 1 1 d . . .
C12 C 0.2158(6) 0.01343(7) 0.4690(5) 0.0641(13) Uani 1 1 d . . .
H12A H 0.2040 0.0006 0.5402 0.096 Uiso 1 1 calc R . .
H12B H 0.3078 0.0083 0.4331 0.096 Uiso 1 1 calc R . .
H12C H 0.1154 0.0137 0.3912 0.096 Uiso 1 1 calc R . .
C13 C 0.3992(5) 0.04089(10) 0.6578(4) 0.0724(15) Uani 1 1 d . . .
H13A H 0.4183 0.0587 0.6993 0.109 Uiso 1 1 calc R . .
H13B H 0.4929 0.0356 0.6246 0.109 Uiso 1 1 calc R . .
H13C H 0.3851 0.0282 0.7290 0.109 Uiso 1 1 calc R . .
C14 C 0.1026(5) 0.04767(8) 0.5926(4) 0.0488(10) Uani 1 1 d . . .
H14A H 0.1143 0.0658 0.6307 0.073 Uiso 1 1 calc R . .
H14B H 0.0991 0.0351 0.6674 0.073 Uiso 1 1 calc R . .
H14C H 0.0012 0.0464 0.5163 0.073 Uiso 1 1 calc R . .
C15 C -0.0085(4) 0.19115(6) 0.0247(3) 0.0277(7) Uani 1 1 d . . .
H15A H 0.0558 0.1953 -0.0435 0.033 Uiso 1 1 calc R . .
C16 C -0.1351(4) 0.21341(6) 0.0118(4) 0.0321(8) Uani 1 1 d . . .
H16A H -0.2001 0.2102 0.0792 0.039 Uiso 1 1 calc R . .
H16B H -0.2104 0.2134 -0.0845 0.039 Uiso 1 1 calc R . .
C17 C -0.0499(5) 0.24058(6) 0.0423(4) 0.0399(9) Uani 1 1 d . . .
H17A H 0.0103 0.2443 -0.0283 0.048 Uiso 1 1 calc R . .
H17B H -0.1327 0.2547 0.0351 0.048 Uiso 1 1 calc R . .
C18 C 0.0674(5) 0.24070(7) 0.1882(4) 0.0427(9) Uani 1 1 d . . .
H18A H 0.0057 0.2384 0.2590 0.051 Uiso 1 1 calc R . .
H18B H 0.1241 0.2580 0.2057 0.051 Uiso 1 1 calc R . .
C19 C 0.1930(4) 0.21854(6) 0.2043(4) 0.0344(8) Uani 1 1 d . . .
H19A H 0.2646 0.2185 0.3021 0.041 Uiso 1 1 calc R . .
H19B H 0.2621 0.2219 0.1402 0.041 Uiso 1 1 calc R . .
C20 C 0.1105(4) 0.19115(6) 0.1705(3) 0.0302(8) Uani 1 1 d . . .
H20A H 0.0447 0.1883 0.2389 0.036 Uiso 1 1 calc R . .
C21 C -0.2002(4) 0.15691(6) 0.0671(3) 0.0324(8) Uani 1 1 d . . .
H21A H -0.2979 0.1679 0.0323 0.049 Uiso 1 1 calc R . .
H21B H -0.1534 0.1601 0.1681 0.049 Uiso 1 1 calc R . .
H21C H -0.2299 0.1381 0.0515 0.049 Uiso 1 1 calc R . .
C22 C 0.2789(5) 0.16003(7) 0.3380(3) 0.0398(9) Uani 1 1 d . . .
H22A H 0.3408 0.1745 0.3948 0.060 Uiso 1 1 calc R . .
H22B H 0.3479 0.1442 0.3485 0.060 Uiso 1 1 calc R . .
H22C H 0.1822 0.1561 0.3700 0.060 Uiso 1 1 calc R . .
C23 C -0.1518(4) 0.16148(6) -0.1623(3) 0.0299(8) Uani 1 1 d . . .
H23A H -0.0787 0.1694 -0.2137 0.036 Uiso 1 1 calc R . .
H23B H -0.2568 0.1712 -0.1891 0.036 Uiso 1 1 calc R . .
C24 C 0.3775(4) 0.17381(6) 0.1440(3) 0.0285(8) Uani 1 1 d . . .
H24A H 0.4592 0.1598 0.1814 0.034 Uiso 1 1 calc R . .
H24B H 0.4241 0.1909 0.1857 0.034 Uiso 1 1 calc R . .
C25 C -0.1807(4) 0.13274(6) -0.2023(3) 0.0296(7) Uani 1 1 d . . .
C26 C -0.3071(4) 0.12531(7) -0.3161(3) 0.0366(9) Uani 1 1 d . . .
H26A H -0.3797 0.1382 -0.3697 0.044 Uiso 1 1 calc R . .
C27 C -0.3255(5) 0.09845(8) -0.3504(4) 0.0446(10) Uani 1 1 d . . .
H27A H -0.4106 0.0926 -0.4287 0.054 Uiso 1 1 calc R . .
C28 C -0.2179(4) 0.08067(7) -0.2686(4) 0.0406(9) Uani 1 1 d . . .
H28A H -0.2297 0.0623 -0.2905 0.049 Uiso 1 1 calc R . .
C29 C -0.0931(4) 0.08891(6) -0.1553(3) 0.0328(8) Uani 1 1 d . . .
C30 C 0.0227(5) 0.07021(7) -0.0637(4) 0.0434(9) Uani 1 1 d . . .
H30A H 0.0003 0.0522 -0.1009 0.065 Uiso 1 1 calc R . .
H30B H 0.0098 0.0709 0.0319 0.065 Uiso 1 1 calc R . .
H30C H 0.1347 0.0752 -0.0613 0.065 Uiso 1 1 calc R . .
C31 C 0.3456(4) 0.17521(6) -0.0134(3) 0.0247(7) Uani 1 1 d . . .
C32 C 0.4143(4) 0.19461(7) -0.0771(4) 0.0349(8) Uani 1 1 d . . .
H32A H 0.4711 0.2091 -0.0241 0.042 Uiso 1 1 calc R . .
C33 C 0.3989(5) 0.19253(7) -0.2191(4) 0.0443(10) Uani 1 1 d . . .
H33A H 0.4413 0.2059 -0.2668 0.053 Uiso 1 1 calc R . .
C34 C 0.3218(5) 0.17088(8) -0.2902(4) 0.0452(10) Uani 1 1 d . . .
H34A H 0.3161 0.1688 -0.3871 0.054 Uiso 1 1 calc R . .
C35 C 0.2519(4) 0.15201(6) -0.2236(3) 0.0295(8) Uani 1 1 d . . .
C36 C 0.1751(5) 0.12765(7) -0.2997(3) 0.0400(9) Uani 1 1 d . . .
H36A H 0.1838 0.1131 -0.2323 0.060 Uiso 1 1 calc R . .
H36B H 0.2314 0.1227 -0.3703 0.060 Uiso 1 1 calc R . .
H36C H 0.0597 0.1311 -0.3465 0.060 Uiso 1 1 calc R . .
S1 S -0.21588(12) 0.190986(18) 0.46664(9) 0.0403(2) Uani 1 1 d . . .
O3 O -0.3472(3) 0.19356(6) 0.5305(3) 0.0594(8) Uani 1 1 d . . .
O4 O -0.1155(4) 0.16770(5) 0.5099(3) 0.0664(9) Uani 1 1 d . . .
O5 O -0.2547(4) 0.19712(6) 0.3200(3) 0.0610(8) Uani 1 1 d . . .
F1 F 0.0629(3) 0.21607(5) 0.5108(2) 0.0605(6) Uani 1 1 d . . .
F2 F -0.0384(4) 0.21686(5) 0.6862(2) 0.0763(8) Uani 1 1 d . . .
F3 F -0.1404(4) 0.24135(4) 0.5061(3) 0.0750(8) Uani 1 1 d . . .
C37 C -0.0767(5) 0.21735(7) 0.5467(4) 0.0431(10) Uani 1 1 d . . .

loop_
_atom_site_aniso_label
_atom_site_aniso_U_11
_atom_site_aniso_U_22
_atom_site_aniso_U_33
_atom_site_aniso_U_23
_atom_site_aniso_U_13
_atom_site_aniso_U_12
Fe1 0.0272(3) 0.0170(2) 0.0266(2) 0.00409(19) 0.00830(18) 0.0000(2)
O1 0.0281(12) 0.0203(11) 0.0371(12) 0.0067(10) 0.0127(10) 0.0045(10)
O2 0.0322(13) 0.0196(12) 0.0306(12) 0.0077(9) 0.0114(10) 0.0018(10)
N1 0.0275(15) 0.0199(14) 0.0277(14) 0.0024(11) 0.0076(11) -0.0003(11)
N2 0.0318(16) 0.0209(14) 0.0232(13) 0.0004(11) 0.0054(12) 0.0019(12)
N3 0.0325(16) 0.0224(14) 0.0277(14) 0.0014(11) 0.0081(12) -0.0057(12)
N4 0.0261(15) 0.0203(14) 0.0283(14) 0.0048(11) 0.0068(12) 0.0008(11)
C1 0.0250(17) 0.0204(16) 0.0252(16) 0.0071(13) 0.0079(13) 0.0013(13)
C2 0.0262(17) 0.0182(16) 0.0263(16) 0.0012(13) 0.0081(14) -0.0030(13)
C3 0.0241(17) 0.0192(16) 0.0271(16) 0.0017(13) 0.0040(13) -0.0021(13)
C4 0.0268(18) 0.0154(16) 0.0321(17) 0.0020(13) 0.0028(14) -0.0018(13)
C5 0.0265(17) 0.0186(16) 0.0211(15) 0.0026(12) 0.0058(13) -0.0054(13)
C6 0.0289(18) 0.0219(17) 0.0264(16) 0.0031(13) 0.0102(14) -0.0026(14)
C7 0.0293(19) 0.0287(19) 0.0389(19) 0.0115(15) 0.0121(16) 0.0045(15)
C8 0.033(2) 0.034(2) 0.075(3) 0.0171(19) 0.021(2) -0.0008(17)
C9 0.047(2) 0.059(3) 0.048(2) 0.010(2) 0.0262(19) 0.020(2)
C10 0.033(2) 0.038(2) 0.058(2) 0.0098(18) 0.0156(18) 0.0097(17)
C11 0.035(2) 0.0258(18) 0.0303(18) 0.0100(14) 0.0097(15) -0.0032(15)
C12 0.100(4) 0.025(2) 0.077(3) 0.011(2) 0.042(3) -0.010(2)
C13 0.054(3) 0.104(4) 0.052(3) 0.051(3) 0.002(2) -0.012(3)
C14 0.064(3) 0.040(2) 0.050(2) 0.0211(19) 0.029(2) 0.004(2)
C15 0.0351(19) 0.0185(17) 0.0305(18) 0.0026(13) 0.0106(15) -0.0010(14)
C16 0.040(2) 0.0194(17) 0.0379(19) 0.0052(14) 0.0116(16) 0.0044(15)
C17 0.053(2) 0.0195(18) 0.048(2) -0.0002(16) 0.0155(19) 0.0074(17)
C18 0.059(3) 0.0201(18) 0.048(2) -0.0074(16) 0.014(2) 0.0009(17)
C19 0.043(2) 0.0256(19) 0.0340(19) -0.0072(15) 0.0094(16) -0.0023(16)
C20 0.040(2) 0.0223(17) 0.0300(18) -0.0020(14) 0.0121(15) 0.0012(15)
C21 0.033(2) 0.0218(18) 0.044(2) 0.0103(15) 0.0125(16) 0.0041(15)
C22 0.055(2) 0.035(2) 0.0245(18) 0.0021(15) 0.0022(17) -0.0016(18)
C23 0.0313(19) 0.0218(17) 0.0331(18) 0.0036(14) 0.0030(15) -0.0035(14)
C24 0.0263(18) 0.0240(18) 0.0317(18) -0.0026(14) 0.0019(14) 0.0000(14)
C25 0.0332(19) 0.0264(18) 0.0300(17) 0.0027(15) 0.0100(14) -0.0063(16)
C26 0.038(2) 0.031(2) 0.0355(19) 0.0033(15) 0.0006(16) -0.0050(16)
C27 0.045(2) 0.046(2) 0.039(2) -0.0047(18) 0.0047(18) -0.0115(19)
C28 0.046(2) 0.0260(19) 0.048(2) -0.0062(16) 0.0110(18) -0.0120(17)
C29 0.038(2) 0.0241(18) 0.038(2) -0.0037(15) 0.0137(16) -0.0073(15)
C30 0.054(3) 0.0218(19) 0.050(2) -0.0030(17) 0.0073(19) -0.0045(17)
C31 0.0212(17) 0.0178(16) 0.0359(18) 0.0005(13) 0.0092(14) 0.0015(13)
C32 0.031(2) 0.0255(19) 0.050(2) 0.0061(16) 0.0153(17) 0.0003(15)
C33 0.053(3) 0.031(2) 0.052(2) 0.0191(18) 0.021(2) -0.0035(18)
C34 0.058(3) 0.049(3) 0.033(2) 0.0062(18) 0.0198(19) -0.006(2)
C35 0.0339(19) 0.0248(18) 0.0326(18) 0.0024(14) 0.0139(15) 0.0026(15)
C36 0.054(2) 0.039(2) 0.0311(19) -0.0097(16) 0.0184(17) -0.0062(18)
S1 0.0491(6) 0.0348(5) 0.0369(5) -0.0013(4) 0.0117(4) -0.0040(5)
O3 0.0542(19) 0.071(2) 0.0606(18) 0.0013(15) 0.0290(15) -0.0080(15)
O4 0.086(2) 0.0314(16) 0.081(2) 0.0007(14) 0.0210(18) 0.0105(16)
O5 0.067(2) 0.077(2) 0.0347(15) -0.0003(14) 0.0061(14) -0.0158(16)
F1 0.0527(15) 0.0686(17) 0.0617(15) 0.0080(12) 0.0181(12) -0.0107(13)
F2 0.115(2) 0.0776(19) 0.0353(13) -0.0135(12) 0.0184(14) -0.0430(16)
F3 0.114(2) 0.0240(13) 0.0970(19) 0.0015(12) 0.0465(17) 0.0057(14)
C37 0.063(3) 0.034(2) 0.036(2) 0.0010(16) 0.019(2) -0.0035(19)

loop_
_atom_type_symbol
_atom_type_description
_atom_type_scat_dispersion_real
_atom_type_scat_dispersion_imag
_atom_type_scat_source
C C 0.0033 0.0016 'International Tables Vol C Tables 4.2.6.8 and 6.1.1.4'
H H 0.0000 0.0000 'International Tables Vol C Tables 4.2.6.8 and 6.1.1.4'
N N 0.0061 0.0033 'International Tables Vol C Tables 4.2.6.8 and 6.1.1.4'
O O 0.0106 0.0060 'International Tables Vol C Tables 4.2.6.8 and 6.1.1.4'
F F 0.0171 0.0103 'International Tables Vol C Tables 4.2.6.8 and 6.1.1.4'
S S 0.1246 0.1234 'International Tables Vol C Tables 4.2.6.8 and 6.1.1.4'
Fe Fe 0.3463 0.8444 'International Tables Vol C Tables 4.2.6.8 and 6.1.1.4'

loop_
_geom_angle_atom_site_label_1
_geom_angle_atom_site_label_2
_geom_angle_atom_site_label_3
_geom_angle
_geom_angle_site_symmetry_1
_geom_angle_site_symmetry_3
_geom_angle_publ_flag
O1 Fe1 O2 83.10(9) . . ?
O1 Fe1 N1 101.43(9) . . ?
O2 Fe1 N1 173.20(9) . . ?
O1 Fe1 N3 94.19(9) . . ?
O2 Fe1 N3 110.01(9) . . ?
N1 Fe1 N3 74.94(9) . . ?
O1 Fe1 N2 94.25(9) . . ?
O2 Fe1 N2 96.28(9) . . ?
N1 Fe1 N2 78.42(9) . . ?
N3 Fe1 N2 153.16(10) . . ?
O1 Fe1 N4 164.55(9) . . ?
O2 Fe1 N4 83.65(9) . . ?
N1 Fe1 N4 91.12(9) . . ?
N3 Fe1 N4 97.78(9) . . ?
N2 Fe1 N4 79.34(9) . . ?
C1 O1 Fe1 113.03(18) . . ?
C2 O2 Fe1 113.13(19) . . ?
C23 N1 C21 109.7(3) . . ?
C23 N1 C15 110.0(2) . . ?
C21 N1 C15 112.8(2) . . ?
C23 N1 Fe1 107.25(19) . . ?
C21 N1 Fe1 106.87(18) . . ?
C15 N1 Fe1 110.08(18) . . ?
C22 N2 C24 107.5(3) . . ?
C22 N2 C20 109.2(2) . . ?
C24 N2 C20 114.3(2) . . ?
C22 N2 Fe1 111.35(19) . . ?
C24 N2 Fe1 102.64(17) . . ?
C20 N2 Fe1 111.67(18) . . ?
C25 N3 C29 118.4(3) . . ?
C25 N3 Fe1 114.5(2) . . ?
C29 N3 Fe1 127.1(2) . . ?
C35 N4 C31 118.1(3) . . ?
C35 N4 Fe1 131.7(2) . . ?
C31 N4 Fe1 109.50(19) . . ?
O1 C1 C6 123.4(3) . . ?
O1 C1 C2 115.6(3) . . ?
C6 C1 C2 121.0(3) . . ?
O2 C2 C1 115.1(3) . . ?
O2 C2 C3 124.0(3) . . ?
C1 C2 C3 120.9(3) . . ?
C4 C3 C2 115.9(3) . . ?
C4 C3 C7 123.1(3) . . ?
C2 C3 C7 121.0(3) . . ?
C3 C4 C5 124.6(3) . . ?
C6 C5 C4 117.8(3) . . ?
C6 C5 C11 122.3(3) . . ?
C4 C5 C11 119.9(3) . . ?
C1 C6 C5 119.9(3) . . ?
C10 C7 C3 112.0(3) . . ?
C10 C7 C9 108.4(3) . . ?
C3 C7 C9 110.8(3) . . ?
C10 C7 C8 108.3(3) . . ?
C3 C7 C8 108.2(3) . . ?
C9 C7 C8 109.1(3) . . ?
C13 C11 C14 108.1(3) . . ?
C13 C11 C12 110.2(3) . . ?
C14 C11 C12 106.8(3) . . ?
C13 C11 C5 110.7(3) . . ?
C14 C11 C5 112.7(3) . . ?
C12 C11 C5 108.3(3) . . ?
N1 C15 C20 109.6(2) . . ?
N1 C15 C16 115.3(3) . . ?
C20 C15 C16 110.5(3) . . ?
C15 C16 C17 110.5(3) . . ?
C18 C17 C16 110.0(3) . . ?
C17 C18 C19 110.9(3) . . ?
C18 C19 C20 111.6(3) . . ?
N2 C20 C15 110.8(2) . . ?
N2 C20 C19 114.7(3) . . ?
C15 C20 C19 110.6(3) . . ?
N1 C23 C25 110.1(2) . . ?
N2 C24 C31 112.5(2) . . ?
N3 C25 C26 123.7(3) . . ?
N3 C25 C23 115.6(3) . . ?
C26 C25 C23 120.7(3) . . ?
C25 C26 C27 118.2(3) . . ?
C28 C27 C26 118.5(3) . . ?
C27 C28 C29 121.5(3) . . ?
C28 C29 N3 119.7(3) . . ?
C28 C29 C30 122.7(3) . . ?
N3 C29 C30 117.6(3) . . ?
N4 C31 C32 122.6(3) . . ?
N4 C31 C24 115.4(3) . . ?
C32 C31 C24 121.8(3) . . ?
C33 C32 C31 118.6(3) . . ?
C34 C33 C32 118.9(3) . . ?
C33 C34 C35 121.0(3) . . ?
N4 C35 C34 120.5(3) . . ?
N4 C35 C36 118.5(3) . . ?
C34 C35 C36 120.9(3) . . ?
O5 S1 O3 115.82(18) . . ?
O5 S1 O4 115.39(18) . . ?
O3 S1 O4 114.40(18) . . ?
O5 S1 C37 103.02(17) . . ?
O3 S1 C37 103.79(18) . . ?
O4 S1 C37 101.73(18) . . ?
F2 C37 F1 107.0(3) . . ?
F2 C37 F3 106.9(3) . . ?
F1 C37 F3 106.4(3) . . ?
F2 C37 S1 112.6(3) . . ?
F1 C37 S1 111.9(3) . . ?
F3 C37 S1 111.6(3) . . ?

loop_
_geom_bond_atom_site_label_1
_geom_bond_atom_site_label_2
_geom_bond_distance
_geom_bond_site_symmetry_2
_geom_bond_publ_flag
Fe1 O1 1.926(2) . ?
Fe1 O2 1.928(2) . ?
Fe1 N1 2.193(3) . ?
Fe1 N3 2.217(2) . ?
Fe1 N2 2.226(2) . ?
Fe1 N4 2.269(3) . ?
O1 C1 1.345(3) . ?
O2 C2 1.348(3) . ?
N1 C23 1.469(4) . ?
N1 C21 1.494(4) . ?
N1 C15 1.495(4) . ?
N2 C22 1.485(4) . ?
N2 C24 1.485(4) . ?
N2 C20 1.508(4) . ?
N3 C25 1.338(4) . ?
N3 C29 1.381(4) . ?
N4 C35 1.348(4) . ?
N4 C31 1.361(4) . ?
C1 C6 1.394(4) . ?
C1 C2 1.402(4) . ?
C2 C3 1.417(4) . ?
C3 C4 1.395(4) . ?
C3 C7 1.532(4) . ?
C4 C5 1.403(4) . ?
C5 C6 1.396(4) . ?
C5 C11 1.537(4) . ?
C7 C10 1.519(4) . ?
C7 C9 1.539(5) . ?
C7 C8 1.545(5) . ?
C11 C13 1.507(5) . ?
C11 C14 1.524(5) . ?
C11 C12 1.537(5) . ?
C15 C20 1.516(4) . ?
C15 C16 1.536(4) . ?
C16 C17 1.540(4) . ?
C17 C18 1.511(5) . ?
C18 C19 1.524(5) . ?
C19 C20 1.543(4) . ?
C23 C25 1.503(4) . ?
C24 C31 1.504(4) . ?
C25 C26 1.377(4) . ?
C26 C27 1.393(5) . ?
C27 C28 1.375(5) . ?
C28 C29 1.378(4) . ?
C29 C30 1.480(5) . ?
C31 C32 1.377(4) . ?
C32 C33 1.376(5) . ?
C33 C34 1.364(5) . ?
C34 C35 1.381(5) . ?
C35 C36 1.493(4) . ?
S1 O5 1.428(3) . ?
S1 O3 1.432(3) . ?
S1 O4 1.446(3) . ?
S1 C37 1.811(4) . ?
F1 C37 1.333(5) . ?
F2 C37 1.326(4) . ?
F3 C37 1.340(4) . ?

loop_
_geom_torsion_atom_site_label_1
_geom_torsion_atom_site_label_2
_geom_torsion_atom_site_label_3
_geom_torsion_atom_site_label_4
_geom_torsion
_geom_torsion_site_symmetry_1
_geom_torsion_site_symmetry_2
_geom_torsion_site_symmetry_3
_geom_torsion_site_symmetry_4
_geom_torsion_publ_flag
O2 Fe1 O1 C1 0.16(19) . . . . ?
N1 Fe1 O1 C1 -174.70(19) . . . . ?
N3 Fe1 O1 C1 109.8(2) . . . . ?
N2 Fe1 O1 C1 -95.67(19) . . . . ?
N4 Fe1 O1 C1 -31.0(4) . . . . ?
O1 Fe1 O2 C2 0.15(18) . . . . ?
N1 Fe1 O2 C2 132.3(7) . . . . ?
N3 Fe1 O2 C2 -91.82(19) . . . . ?
N2 Fe1 O2 C2 93.69(19) . . . . ?
N4 Fe1 O2 C2 172.18(19) . . . . ?
O1 Fe1 N1 C23 -125.33(19) . . . . ?
O2 Fe1 N1 C23 103.4(7) . . . . ?
N3 Fe1 N1 C23 -34.02(18) . . . . ?
N2 Fe1 N1 C23 142.6(2) . . . . ?
N4 Fe1 N1 C23 63.74(19) . . . . ?
O1 Fe1 N1 C21 -7.7(2) . . . . ?
O2 Fe1 N1 C21 -139.1(7) . . . . ?
N3 Fe1 N1 C21 83.57(19) . . . . ?
N2 Fe1 N1 C21 -99.8(2) . . . . ?
N4 Fe1 N1 C21 -178.67(19) . . . . ?
O1 Fe1 N1 C15 115.02(19) . . . . ?
O2 Fe1 N1 C15 -16.3(8) . . . . ?
N3 Fe1 N1 C15 -153.7(2) . . . . ?
N2 Fe1 N1 C15 22.97(18) . . . . ?
N4 Fe1 N1 C15 -55.91(19) . . . . ?
O1 Fe1 N2 C22 23.9(2) . . . . ?
O2 Fe1 N2 C22 -59.6(2) . . . . ?
N1 Fe1 N2 C22 124.7(2) . . . . ?
N3 Fe1 N2 C22 131.9(2) . . . . ?
N4 Fe1 N2 C22 -141.9(2) . . . . ?
O1 Fe1 N2 C24 138.63(17) . . . . ?
O2 Fe1 N2 C24 55.11(18) . . . . ?
N1 Fe1 N2 C24 -120.56(18) . . . . ?
N3 Fe1 N2 C24 -113.4(2) . . . . ?
N4 Fe1 N2 C24 -27.19(17) . . . . ?
O1 Fe1 N2 C20 -98.4(2) . . . . ?
O2 Fe1 N2 C20 178.05(19) . . . . ?
N1 Fe1 N2 C20 2.38(19) . . . . ?
N3 Fe1 N2 C20 9.6(3) . . . . ?
N4 Fe1 N2 C20 95.7(2) . . . . ?
O1 Fe1 N3 C25 119.6(2) . . . . ?
O2 Fe1 N3 C25 -156.2(2) . . . . ?
N1 Fe1 N3 C25 18.9(2) . . . . ?
N2 Fe1 N3 C25 11.6(3) . . . . ?
N4 Fe1 N3 C25 -70.2(2) . . . . ?
O1 Fe1 N3 C29 -59.9(3) . . . . ?
O2 Fe1 N3 C29 24.3(3) . . . . ?
N1 Fe1 N3 C29 -160.6(3) . . . . ?
N2 Fe1 N3 C29 -167.9(2) . . . . ?
N4 Fe1 N3 C29 110.4(3) . . . . ?
O1 Fe1 N4 C35 127.8(4) . . . . ?
O2 Fe1 N4 C35 96.7(3) . . . . ?
N1 Fe1 N4 C35 -87.6(3) . . . . ?
N3 Fe1 N4 C35 -12.7(3) . . . . ?
N2 Fe1 N4 C35 -165.6(3) . . . . ?
O1 Fe1 N4 C31 -62.0(4) . . . . ?
O2 Fe1 N4 C31 -93.04(19) . . . . ?
N1 Fe1 N4 C31 82.60(19) . . . . ?
N3 Fe1 N4 C31 157.56(19) . . . . ?
N2 Fe1 N4 C31 4.60(18) . . . . ?
Fe1 O1 C1 C6 -179.0(2) . . . . ?
Fe1 O1 C1 C2 -0.4(3) . . . . ?
Fe1 O2 C2 C1 -0.4(3) . . . . ?
Fe1 O2 C2 C3 177.8(2) . . . . ?
O1 C1 C2 O2 0.6(4) . . . . ?
C6 C1 C2 O2 179.2(3) . . . . ?
O1 C1 C2 C3 -177.7(3) . . . . ?
C6 C1 C2 C3 0.9(5) . . . . ?
O2 C2 C3 C4 -177.5(3) . . . . ?
C1 C2 C3 C4 0.6(4) . . . . ?
O2 C2 C3 C7 4.8(4) . . . . ?
C1 C2 C3 C7 -177.1(3) . . . . ?
C2 C3 C4 C5 -1.5(4) . . . . ?
C7 C3 C4 C5 176.1(3) . . . . ?
C3 C4 C5 C6 0.8(4) . . . . ?
C3 C4 C5 C11 178.7(3) . . . . ?
O1 C1 C6 C5 176.9(3) . . . . ?
C2 C1 C6 C5 -1.7(4) . . . . ?
C4 C5 C6 C1 0.8(4) . . . . ?
C11 C5 C6 C1 -177.0(3) . . . . ?
C4 C3 C7 C10 4.0(4) . . . . ?
C2 C3 C7 C10 -178.4(3) . . . . ?
C4 C3 C7 C9 125.1(3) . . . . ?
C2 C3 C7 C9 -57.3(4) . . . . ?
C4 C3 C7 C8 -115.3(3) . . . . ?
C2 C3 C7 C8 62.3(4) . . . . ?
C6 C5 C11 C13 -128.7(4) . . . . ?
C4 C5 C11 C13 53.6(4) . . . . ?
C6 C5 C11 C14 -7.4(4) . . . . ?
C4 C5 C11 C14 174.8(3) . . . . ?
C6 C5 C11 C12 110.5(4) . . . . ?
C4 C5 C11 C12 -67.3(4) . . . . ?
C23 N1 C15 C20 -162.9(3) . . . . ?
C21 N1 C15 C20 74.4(3) . . . . ?
Fe1 N1 C15 C20 -44.9(3) . . . . ?
C23 N1 C15 C16 71.8(3) . . . . ?
C21 N1 C15 C16 -51.0(3) . . . . ?
Fe1 N1 C15 C16 -170.2(2) . . . . ?
N1 C15 C16 C17 -177.0(3) . . . . ?
C20 C15 C16 C17 58.0(4) . . . . ?
C15 C16 C17 C18 -58.4(4) . . . . ?
C16 C17 C18 C19 57.3(4) . . . . ?
C17 C18 C19 C20 -56.1(4) . . . . ?
C22 N2 C20 C15 -150.7(3) . . . . ?
C24 N2 C20 C15 88.8(3) . . . . ?
Fe1 N2 C20 C15 -27.1(3) . . . . ?
C22 N2 C20 C19 83.2(3) . . . . ?
C24 N2 C20 C19 -37.2(3) . . . . ?
Fe1 N2 C20 C19 -153.2(2) . . . . ?
N1 C15 C20 N2 47.6(3) . . . . ?
C16 C15 C20 N2 175.7(3) . . . . ?
N1 C15 C20 C19 175.9(3) . . . . ?
C16 C15 C20 C19 -56.0(4) . . . . ?
C18 C19 C20 N2 -178.5(3) . . . . ?
C18 C19 C20 C15 55.3(4) . . . . ?
C21 N1 C23 C25 -70.5(3) . . . . ?
C15 N1 C23 C25 165.0(3) . . . . ?
Fe1 N1 C23 C25 45.3(3) . . . . ?
C22 N2 C24 C31 164.9(3) . . . . ?
C20 N2 C24 C31 -73.7(3) . . . . ?
Fe1 N2 C24 C31 47.4(3) . . . . ?
C29 N3 C25 C26 -1.7(5) . . . . ?
Fe1 N3 C25 C26 178.8(3) . . . . ?
C29 N3 C25 C23 -179.7(3) . . . . ?
Fe1 N3 C25 C23 0.8(3) . . . . ?
N1 C23 C25 N3 -31.4(4) . . . . ?
N1 C23 C25 C26 150.6(3) . . . . ?
N3 C25 C26 C27 0.5(5) . . . . ?
C23 C25 C26 C27 178.4(3) . . . . ?
C25 C26 C27 C28 0.6(5) . . . . ?
C26 C27 C28 C29 -0.5(6) . . . . ?
C27 C28 C29 N3 -0.7(5) . . . . ?
C27 C28 C29 C30 178.8(3) . . . . ?
C25 N3 C29 C28 1.8(5) . . . . ?
Fe1 N3 C29 C28 -178.8(2) . . . . ?
C25 N3 C29 C30 -177.8(3) . . . . ?
Fe1 N3 C29 C30 1.7(4) . . . . ?
C35 N4 C31 C32 6.1(4) . . . . ?
Fe1 N4 C31 C32 -165.7(2) . . . . ?
C35 N4 C31 C24 -167.7(3) . . . . ?
Fe1 N4 C31 C24 20.6(3) . . . . ?
N2 C24 C31 N4 -49.0(4) . . . . ?
N2 C24 C31 C32 137.2(3) . . . . ?
N4 C31 C32 C33 -2.4(5) . . . . ?
C24 C31 C32 C33 170.9(3) . . . . ?
C31 C32 C33 C34 -2.4(5) . . . . ?
C32 C33 C34 C35 3.6(6) . . . . ?
C31 N4 C35 C34 -4.8(5) . . . . ?
Fe1 N4 C35 C34 164.7(3) . . . . ?
C31 N4 C35 C36 172.2(3) . . . . ?
Fe1 N4 C35 C36 -18.3(4) . . . . ?
C33 C34 C35 N4 0.1(5) . . . . ?
C33 C34 C35 C36 -176.8(3) . . . . ?
O5 S1 C37 F2 173.5(3) . . . . ?
O3 S1 C37 F2 52.3(3) . . . . ?
O4 S1 C37 F2 -66.7(3) . . . . ?
O5 S1 C37 F1 -65.9(3) . . . . ?
O3 S1 C37 F1 172.9(3) . . . . ?
O4 S1 C37 F1 53.9(3) . . . . ?
O5 S1 C37 F3 53.2(3) . . . . ?
O3 S1 C37 F3 -67.9(3) . . . . ?
O4 S1 C37 F3 173.0(3) . . . . ?
